data_4309814
loop_
_publ_author_name
'Jorge Pas\'an'
'Joaqu\'in Sanchiz'
'Catalina Ruiz-P\'erez'
'Francesc Lloret'
'Miguel Julve'

_publ_contact_author_address
;Laboratorio de Rayos X y Materiales Moleculares
Dpto. Fisica Fundamental II
Facultad de Fisica. Universidad de La Laguna
Avda. Astrofisico Francisco Sanchez s/n
38204. La Laguna. Santa Cruz de Tenerife
Spain
;
_publ_contact_author_email caruiz@ull.es
_publ_contact_author_fax '+34 922 31 83 20'
_publ_contact_author_name 'Catalina Ruiz-Perez'
_publ_contact_author_phone '+34 922 31 83 00'
_publ_section_title
;
Polymeric Networks of Copper(II) Phenylmalonate with Heteroaromatic N-donor
Ligands: Synthesis, Crystal Structure, and Magnetic Properties
;
_journal_name_full 'Inorganic Chemistry'
_journal_page_first 7794
_journal_page_last 7801
_journal_paper_doi 10.1021/ic0503986
_journal_volume 44
_journal_year 2005
_chemical_formula_sum 'C19 H18 Cu N2 O6'
_chemical_formula_weight 433.86
_space_group_IT_number 4
_symmetry_cell_setting monoclinic
_symmetry_Int_Tables_number 4
_symmetry_space_group_name_Hall 'P 2yb'
_symmetry_space_group_name_H-M 'P 1 21 1'
_atom_sites_solution_hydrogens geom
_atom_sites_solution_primary direct
_atom_sites_solution_secondary difmap
_audit_creation_method SHELXL-97
_cell_angle_alpha 90.00
_cell_angle_beta 107.807(6)
_cell_angle_gamma 90.00
_cell_formula_units_Z 2
_cell_length_a 9.0837(6)
_cell_length_b 9.3514(4)
_cell_length_c 11.0831(8)
_cell_measurement_temperature 293(2)
_cell_volume 896.35(10)
_computing_cell_refinement 'Dirax/lsq (Duisenberg & Schreurs, 1989-2000)'
_computing_data_collection 'Collect (Nonius BV, 1997-2000)'
_computing_data_reduction 'EvalCCD (Duisenberg & Schreurs 1990-2000)'
_computing_molecular_graphics CRYSTALMAKER
_computing_publication_material 'PARST97 (Nardelli, 1997)'
_computing_structure_refinement 'SHELXL-97 (Sheldrick, 1997)'
_computing_structure_solution 'SHELXS-97 (Sheldrick, 1997)'
_diffrn_ambient_temperature 293(2)
_diffrn_detector 'CCD plate'
_diffrn_detector_area_resol_mean 9
_diffrn_measured_fraction_theta_full 0.980
_diffrn_measured_fraction_theta_max 0.980
_diffrn_measurement_device '95mm CCD camera on \k-goniostat'
_diffrn_measurement_device_type KappaCCD
_diffrn_measurement_method 'CCD rotation images, thick slices'
_diffrn_radiation_monochromator 'horizonally mounted graphite crystal'
_diffrn_radiation_probe x-ray
_diffrn_radiation_type MoK\a
_diffrn_radiation_wavelength 0.71073
_diffrn_reflns_av_R_equivalents 0.0498
_diffrn_reflns_av_sigmaI/netI 0.0569
_diffrn_reflns_limit_h_max 12
_diffrn_reflns_limit_h_min -12
_diffrn_reflns_limit_k_max 12
_diffrn_reflns_limit_k_min -13
_diffrn_reflns_limit_l_max 13
_diffrn_reflns_limit_l_min -15
_diffrn_reflns_number 8587
_diffrn_reflns_theta_full 30.00
_diffrn_reflns_theta_max 30.00
_diffrn_reflns_theta_min 6.43
_diffrn_source 'Enraf Nonius FR590'
_exptl_absorpt_coefficient_mu 1.259
_exptl_crystal_colour blue
_exptl_crystal_density_diffrn 1.593
_exptl_crystal_density_method 'not measured'
_exptl_crystal_description sheet
_exptl_crystal_F_000 438
_exptl_crystal_size_max 0.22
_exptl_crystal_size_mid 0.15
_exptl_crystal_size_min 0.06
_refine_diff_density_max 0.613
_refine_diff_density_min -0.404
_refine_diff_density_rms 0.069
_refine_ls_abs_structure_details 'Flack H D (1983), Acta Cryst. A39, 876-881'
_refine_ls_abs_structure_Flack 0.387(12)
_refine_ls_extinction_method none
_refine_ls_goodness_of_fit_ref 1.025
_refine_ls_hydrogen_treatment mixed
_refine_ls_matrix_type full
_refine_ls_number_parameters 254
_refine_ls_number_reflns 4940
_refine_ls_number_restraints 1
_refine_ls_restrained_S_all 1.025
_refine_ls_R_factor_all 0.0525
_refine_ls_R_factor_gt 0.0394
_refine_ls_shift/su_max 0.069
_refine_ls_shift/su_mean 0.006
_refine_ls_structure_factor_coef Fsqd
_refine_ls_weighting_details 'calc w=1/[\s^2^(Fo^2^)+(0.0407P)^2^+0.3038P] where P=(Fo^2^+2Fc^2^)/3'
_refine_ls_weighting_scheme calc
_refine_ls_wR_factor_gt 0.0858
_refine_ls_wR_factor_ref 0.0907
_reflns_number_gt 4242
_reflns_number_total 4940
_reflns_threshold_expression >2sigma(I)
_cod_data_source_file ic0503986si20050317_052352_2.cif
_cod_data_source_block compound1
_cod_database_code 4309814

loop_
_symmetry_equiv_pos_as_xyz
'x, y, z'
'-x, y+1/2, -z'

loop_
_atom_site_label
_atom_site_type_symbol
_atom_site_fract_x
_atom_site_fract_y
_atom_site_fract_z
_atom_site_U_iso_or_equiv
_atom_site_adp_type
_atom_site_occupancy
_atom_site_symmetry_multiplicity
_atom_site_calc_flag
_atom_site_refinement_flags
_atom_site_disorder_assembly
_atom_site_disorder_group
Cu1 Cu -0.09650(3) 0.29629(3) -0.04779(2) 0.02042(8) Uani 1 1 d . . .
O1 O -0.1217(2) 0.7455(2) -0.02063(19) 0.0260(4) Uani 1 1 d . . .
O2 O -0.0506(2) 0.5255(2) -0.04882(19) 0.0284(4) Uani 1 1 d . . .
O3 O -0.5360(3) 0.4438(3) -0.1964(3) 0.0444(6) Uani 1 1 d . . .
O4 O -0.3149(2) 0.33496(19) -0.11493(19) 0.0274(5) Uani 1 1 d . . .
O1W O -0.3672(5) -0.0602(4) -0.0239(3) 0.0834(11) Uani 1 1 d . . .
O2W O 0.3908(6) 0.1234(6) -0.1805(6) 0.1196(19) Uani 1 1 d . . .
N1 N -0.0911(3) 0.2560(2) -0.2274(2) 0.0255(6) Uani 1 1 d . . .
N2 N -0.1113(2) 0.2947(4) -0.86942(17) 0.0254(4) Uani 1 1 d . . .
C1 C -0.1526(4) 0.6183(3) -0.0628(2) 0.0214(5) Uani 1 1 d . . .
C2 C -0.3204(3) 0.5966(3) -0.1394(3) 0.0247(6) Uani 1 1 d . . .
H2 H -0.3810 0.6571 -0.1000 0.030 Uiso 1 1 calc R . .
C3 C -0.3929(3) 0.4462(3) -0.1509(2) 0.0248(6) Uani 1 1 d . . .
C4 C -0.3411(3) 0.6602(3) -0.2711(3) 0.0282(6) Uani 1 1 d . . .
C5 C -0.4076(4) 0.7921(5) -0.3025(3) 0.0439(7) Uani 1 1 d . . .
H5 H -0.4424 0.8425 -0.2442 0.053 Uiso 1 1 calc R . .
C6 C -0.4235(5) 0.8516(5) -0.4224(5) 0.0596(13) Uani 1 1 d . . .
H6 H -0.4679 0.9414 -0.4429 0.071 Uiso 1 1 calc R . .
C7 C -0.3736(5) 0.7774(6) -0.5086(4) 0.0558(13) Uani 1 1 d . . .
H7 H -0.3864 0.8156 -0.5886 0.067 Uiso 1 1 calc R . .
C8 C -0.3050(5) 0.6473(5) -0.4772(4) 0.0511(10) Uani 1 1 d . . .
H8 H -0.2700 0.5973 -0.5357 0.061 Uiso 1 1 calc R . .
C9 C -0.2869(5) 0.5889(4) -0.3582(3) 0.0422(8) Uani 1 1 d . . .
H9 H -0.2379 0.5011 -0.3369 0.051 Uiso 1 1 calc R . .
C10 C -0.2118(4) 0.2044(3) -0.3184(3) 0.0263(6) Uani 1 1 d . . .
H10 H -0.2945 0.1666 -0.2960 0.032 Uiso 1 1 calc R . .
C11 C -0.2190(4) 0.2048(3) -0.4453(3) 0.0257(6) Uani 1 1 d . . .
H11 H -0.3037 0.1650 -0.5058 0.031 Uiso 1 1 calc R . .
C12 C -0.0994(3) 0.2649(3) -0.4814(2) 0.0247(7) Uani 1 1 d . . .
C13 C 0.0264(3) 0.3148(5) -0.3853(3) 0.0370(8) Uani 1 1 d . . .
H13 H 0.1107 0.3534 -0.4048 0.044 Uiso 1 1 calc R . .
C14 C 0.0277(3) 0.3076(5) -0.2610(2) 0.0359(7) Uani 1 1 d . . .
H14 H 0.1146 0.3399 -0.1981 0.043 Uiso 1 1 calc R . .
C15 C -0.1066(3) 0.2760(3) -0.6171(2) 0.0244(6) Uani 1 1 d . . .
C16 C -0.2034(4) 0.1916(3) -0.7095(3) 0.0326(7) Uani 1 1 d . . .
H16 H -0.2686 0.1262 -0.6883 0.039 Uiso 1 1 calc R . .
C17 C -0.2036(4) 0.2041(4) -0.8343(3) 0.0334(7) Uani 1 1 d . . .
H17 H -0.2707 0.1470 -0.8957 0.040 Uiso 1 1 calc R . .
C18 C -0.0180(4) 0.3772(3) -0.7811(3) 0.0315(7) Uani 1 1 d . . .
H18 H 0.0468 0.4409 -0.8047 0.038 Uiso 1 1 calc R . .
C19 C -0.0136(4) 0.3721(4) -0.6554(3) 0.0328(7) Uani 1 1 d . . .
H19 H 0.0517 0.4330 -0.5966 0.039 Uiso 1 1 calc R . .

loop_
_atom_site_aniso_label
_atom_site_aniso_U_11
_atom_site_aniso_U_22
_atom_site_aniso_U_33
_atom_site_aniso_U_23
_atom_site_aniso_U_13
_atom_site_aniso_U_12
Cu1 0.02423(14) 0.02467(14) 0.01156(12) 0.00171(15) 0.00431(9) 0.00319(16)
O1 0.0273(11) 0.0275(10) 0.0219(9) -0.0081(7) 0.0055(8) -0.0033(8)
O2 0.0247(10) 0.0257(10) 0.0319(11) 0.0039(8) 0.0044(8) 0.0012(8)
O3 0.0194(13) 0.0441(14) 0.0615(16) 0.0014(12) 0.0000(11) -0.0012(10)
O4 0.0253(10) 0.0281(13) 0.0283(10) 0.0021(7) 0.0076(8) -0.0015(7)
O1W 0.085(3) 0.087(3) 0.074(2) -0.017(2) 0.018(2) 0.022(2)
O2W 0.106(4) 0.093(3) 0.136(5) 0.005(3) 0.002(3) -0.019(3)
N1 0.0290(13) 0.0348(15) 0.0125(10) 0.0013(8) 0.0061(9) 0.0035(9)
N2 0.0327(11) 0.0299(10) 0.0145(8) -0.0023(14) 0.0088(8) 0.0010(15)
C1 0.0258(13) 0.0250(13) 0.0135(11) -0.0006(9) 0.0062(10) -0.0022(11)
C2 0.0262(15) 0.0255(13) 0.0209(13) -0.0026(10) 0.0050(11) 0.0022(11)
C3 0.0258(16) 0.0287(14) 0.0197(12) -0.0009(10) 0.0064(11) -0.0013(11)
C4 0.0248(14) 0.0274(13) 0.0248(14) 0.0026(11) -0.0035(11) -0.0043(11)
C5 0.0379(16) 0.0392(16) 0.0470(17) 0.008(2) 0.0017(13) -0.001(2)
C6 0.043(2) 0.050(2) 0.067(3) 0.033(2) -0.011(2) 0.0002(17)
C7 0.048(2) 0.072(3) 0.0339(17) 0.025(2) -0.0069(15) -0.017(2)
C8 0.063(3) 0.062(3) 0.0250(17) 0.0002(16) 0.0090(17) -0.015(2)
C9 0.062(2) 0.0361(17) 0.0279(16) 0.0038(13) 0.0129(16) -0.0068(16)
C10 0.0304(15) 0.0316(15) 0.0182(13) 0.0005(10) 0.0091(11) 0.0011(11)
C11 0.0309(16) 0.0268(14) 0.0182(13) -0.0028(10) 0.0055(11) -0.0023(11)
C12 0.0302(14) 0.0289(19) 0.0163(11) -0.0012(9) 0.0090(10) 0.0014(10)
C13 0.0291(14) 0.064(2) 0.0191(11) -0.0034(16) 0.0096(10) -0.0131(18)
C14 0.0265(13) 0.062(2) 0.0174(11) -0.0041(18) 0.0040(9) -0.0063(19)
C15 0.0295(13) 0.0289(19) 0.0151(10) -0.0014(10) 0.0074(9) 0.0000(11)
C16 0.0394(18) 0.0420(18) 0.0186(14) -0.0023(11) 0.0122(13) -0.0128(14)
C17 0.0382(18) 0.0437(18) 0.0185(14) -0.0068(12) 0.0089(13) -0.0141(14)
C18 0.045(2) 0.0323(16) 0.0196(13) -0.0033(11) 0.0133(13) -0.0124(14)
C19 0.045(2) 0.0374(16) 0.0152(13) -0.0045(11) 0.0076(12) -0.0154(14)

loop_
_atom_type_symbol
_atom_type_description
_atom_type_scat_dispersion_real
_atom_type_scat_dispersion_imag
_atom_type_scat_source
C C 0.0033 0.0016 'International Tables Vol C Tables 4.2.6.8 and 6.1.1.4'
H H 0.0000 0.0000 'International Tables Vol C Tables 4.2.6.8 and 6.1.1.4'
Cu Cu 0.3201 1.2651 'International Tables Vol C Tables 4.2.6.8 and 6.1.1.4'
N N 0.0061 0.0033 'International Tables Vol C Tables 4.2.6.8 and 6.1.1.4'
O O 0.0106 0.0060 'International Tables Vol C Tables 4.2.6.8 and 6.1.1.4'

loop_
_geom_angle_atom_site_label_1
_geom_angle_atom_site_label_2
_geom_angle_atom_site_label_3
_geom_angle
_geom_angle_site_symmetry_1
_geom_angle_site_symmetry_3
_geom_angle_publ_flag
O4 Cu1 O1 176.69(9) . 2_545 ?
O4 Cu1 N2 90.60(9) . 1_556 ?
O1 Cu1 N2 88.94(9) 2_545 1_556 ?
O4 Cu1 N1 89.26(9) . . ?
O1 Cu1 N1 90.55(9) 2_545 . ?
N2 Cu1 N1 168.70(12) 1_556 . ?
O4 Cu1 O2 89.40(8) . . ?
O1 Cu1 O2 93.90(8) 2_545 . ?
N2 Cu1 O2 94.72(11) 1_556 . ?
N1 Cu1 O2 96.58(8) . . ?
C1 O1 Cu1 116.91(19) . 2 ?
C1 O2 Cu1 123.3(2) . . ?
C3 O4 Cu1 133.89(19) . . ?
C10 N1 C14 117.9(2) . . ?
C10 N1 Cu1 123.1(2) . . ?
C14 N1 Cu1 117.9(2) . . ?
C18 N2 C17 118.1(2) . . ?
C18 N2 Cu1 119.9(2) . 1_554 ?
C17 N2 Cu1 121.8(2) . 1_554 ?
O2 C1 O1 122.1(3) . . ?
O2 C1 C2 124.1(2) . . ?
O1 C1 C2 113.6(2) . . ?
C1 C2 C4 106.9(2) . . ?
C1 C2 C3 120.0(2) . . ?
C4 C2 C3 110.5(2) . . ?
O3 C3 O4 122.3(3) . . ?
O3 C3 C2 114.7(3) . . ?
O4 C3 C2 123.1(3) . . ?
C5 C4 C9 118.7(3) . . ?
C5 C4 C2 120.4(3) . . ?
C9 C4 C2 120.8(3) . . ?
C4 C5 C6 120.3(4) . . ?
C7 C6 C5 120.0(4) . . ?
C6 C7 C8 119.9(4) . . ?
C7 C8 C9 120.3(4) . . ?
C4 C9 C8 120.7(4) . . ?
N1 C10 C11 122.6(3) . . ?
C12 C11 C10 119.7(3) . . ?
C13 C12 C11 116.7(3) . . ?
C13 C12 C15 121.7(3) . . ?
C11 C12 C15 121.6(3) . . ?
C14 C13 C12 120.5(3) . . ?
N1 C14 C13 122.5(3) . . ?
C16 C15 C19 117.0(3) . . ?
C16 C15 C12 122.2(3) . . ?
C19 C15 C12 120.8(2) . . ?
C15 C16 C17 120.0(3) . . ?
N2 C17 C16 122.4(3) . . ?
N2 C18 C19 122.6(3) . . ?
C18 C19 C15 119.9(3) . . ?

loop_
_geom_bond_atom_site_label_1
_geom_bond_atom_site_label_2
_geom_bond_distance
_geom_bond_site_symmetry_2
_geom_bond_publ_flag
Cu1 O4 1.928(2) . ?
Cu1 O1 1.952(2) 2_545 ?
Cu1 N2 2.0220(19) 1_556 ?
Cu1 N1 2.041(2) . ?
Cu1 O2 2.185(2) . ?
O1 C1 1.277(3) . ?
O1 Cu1 1.952(2) 2 ?
O2 C1 1.244(4) . ?
O3 C3 1.243(4) . ?
O4 C3 1.253(4) . ?
N1 C10 1.333(4) . ?
N1 C14 1.335(4) . ?
N2 C18 1.328(4) . ?
N2 C17 1.332(4) . ?
N2 Cu1 2.0220(19) 1_554 ?
C1 C2 1.514(4) . ?
C2 C4 1.533(4) . ?
C2 C3 1.542(4) . ?
C4 C5 1.371(5) . ?
C4 C9 1.381(5) . ?
C5 C6 1.407(6) . ?
C6 C7 1.365(7) . ?
C7 C8 1.363(7) . ?
C8 C9 1.390(5) . ?
C10 C11 1.387(4) . ?
C11 C12 1.387(4) . ?
C12 C13 1.384(4) . ?
C12 C15 1.488(3) . ?
C13 C14 1.375(4) . ?
C15 C16 1.377(4) . ?
C15 C19 1.386(4) . ?
C16 C17 1.387(4) . ?
C18 C19 1.382(4) . ?
